data_4309793
loop_
_publ_author_name
'Arjun Mendiratta'
'Christopher C. Cummins'

_publ_section_title
;
Heterobimetallic Reductive Cross-Coupling of Benzonitrile with Carbon
Dioxide, Pyridine, and Benzophenone
;
_journal_name_full 'Inorganic Chemistry'
_journal_page_first 7319
_journal_page_last 7321
_journal_paper_doi 10.1021/ic051320s
_journal_volume 44
_journal_year 2005
_chemical_formula_sum 'C79 H101 Mo N7 O2 Ti'
_chemical_formula_weight 1324.51
_chemical_name_systematic
; 
 ? 
;
_space_group_IT_number 2
_symmetry_cell_setting triclinic
_symmetry_space_group_name_Hall '-P 1'
_symmetry_space_group_name_H-M 'P -1'
_atom_sites_solution_hydrogens geom
_atom_sites_solution_primary direct
_atom_sites_solution_secondary difmap
_audit_creation_method SHELXL-97
_cell_angle_alpha 112.2270(10)
_cell_angle_beta 94.7310(10)
_cell_angle_gamma 100.7660(10)
_cell_formula_units_Z 2
_cell_length_a 11.4158(5)
_cell_length_b 18.4340(8)
_cell_length_c 20.0106(9)
_cell_measurement_temperature 293(2)
_cell_volume 3774.8(3)
_computing_structure_refinement 'SHELXL-97 (Sheldrick, 1997)'
_computing_structure_solution 'SHELXS-97 (Sheldrick, 1990)'
_diffrn_ambient_temperature 293(2)
_diffrn_measured_fraction_theta_full 0.998
_diffrn_measured_fraction_theta_max 0.998
_diffrn_radiation_monochromator graphite
_diffrn_radiation_source 'fine-focus sealed tube'
_diffrn_radiation_type MoK\a
_diffrn_radiation_wavelength 0.71073
_diffrn_reflns_av_R_equivalents 0.0410
_diffrn_reflns_av_sigmaI/netI 0.0578
_diffrn_reflns_limit_h_max 11
_diffrn_reflns_limit_h_min -12
_diffrn_reflns_limit_k_max 16
_diffrn_reflns_limit_k_min -19
_diffrn_reflns_limit_l_max 21
_diffrn_reflns_limit_l_min -20
_diffrn_reflns_number 16339
_diffrn_reflns_theta_full 22.50
_diffrn_reflns_theta_max 22.50
_diffrn_reflns_theta_min 1.12
_exptl_absorpt_coefficient_mu 0.320
_exptl_crystal_density_diffrn 1.165
_exptl_crystal_density_method 'not measured'
_exptl_crystal_F_000 1408
_refine_diff_density_max 0.553
_refine_diff_density_min -0.335
_refine_diff_density_rms 0.071
_refine_ls_extinction_method none
_refine_ls_goodness_of_fit_ref 1.040
_refine_ls_hydrogen_treatment mixed
_refine_ls_matrix_type full
_refine_ls_number_parameters 829
_refine_ls_number_reflns 9855
_refine_ls_number_restraints 0
_refine_ls_restrained_S_all 1.040
_refine_ls_R_factor_all 0.0675
_refine_ls_R_factor_gt 0.0492
_refine_ls_shift/su_max 5.024
_refine_ls_shift/su_mean 0.164
_refine_ls_structure_factor_coef Fsqd
_refine_ls_weighting_details 'calc w=1/[\s^2^(Fo^2^)+(0.0818P)^2^+0.0000P] where P=(Fo^2^+2Fc^2^)/3'
_refine_ls_weighting_scheme calc
_refine_ls_wR_factor_gt 0.1258
_refine_ls_wR_factor_ref 0.1354
_reflns_number_gt 7721
_reflns_number_total 9855
_reflns_threshold_expression >2sigma(I)
_cod_data_source_file ic051320ssi20050803_105606.cif
_cod_data_source_block 003289m
_cod_database_code 4309793

loop_
_symmetry_equiv_pos_as_xyz
'x, y, z'
'-x, -y, -z'

loop_
_atom_site_label
_atom_site_type_symbol
_atom_site_fract_x
_atom_site_fract_y
_atom_site_fract_z
_atom_site_U_iso_or_equiv
_atom_site_adp_type
_atom_site_occupancy
_atom_site_symmetry_multiplicity
_atom_site_calc_flag
_atom_site_refinement_flags
_atom_site_disorder_assembly
_atom_site_disorder_group
Mo1 Mo 0.12891(3) 0.69347(2) 0.331392(18) 0.02893(14) Uani 1 1 d . . .
Ti1 Ti 0.24694(6) 1.02213(4) 0.24641(4) 0.0302(2) Uani 1 1 d . . .
N1 N 0.1845(3) 0.63913(19) 0.23935(18) 0.0355(8) Uani 1 1 d . . .
N2 N 0.2130(3) 0.68191(19) 0.41602(17) 0.0324(8) Uani 1 1 d . . .
N3 N -0.0470(3) 0.66597(18) 0.31916(17) 0.0305(8) Uani 1 1 d . . .
N4 N 0.1626(3) 0.79819(18) 0.35553(16) 0.0301(8) Uani 1 1 d . . .
N7 N 0.4109(3) 1.0517(2) 0.23017(18) 0.0373(9) Uani 1 1 d . . .
N8 N 0.1463(3) 0.95466(19) 0.15374(18) 0.0354(8) Uani 1 1 d . . .
N9 N 0.1848(3) 1.11771(19) 0.29478(18) 0.0350(8) Uani 1 1 d . . .
O10 O 0.2399(2) 0.96527(16) 0.30574(14) 0.0379(7) Uani 1 1 d . . .
C11 C 0.0976(4) 0.5757(2) 0.1799(2) 0.0343(10) Uani 1 1 d . . .
C12 C 0.0965(4) 0.4957(3) 0.1627(2) 0.0451(12) Uani 1 1 d . . .
H12A H 0.1520 0.4823 0.1900 0.054 Uiso 1 1 calc R . .
C13 C 0.0135(5) 0.4348(3) 0.1048(3) 0.0558(14) Uani 1 1 d . . .
C14 C -0.0708(5) 0.4570(4) 0.0678(3) 0.0681(17) Uani 1 1 d . . .
H14A H -0.1282 0.4167 0.0299 0.082 Uiso 1 1 calc R . .
C15 C -0.0737(4) 0.5365(4) 0.0846(2) 0.0585(14) Uani 1 1 d . . .
C16 C 0.0132(4) 0.5959(3) 0.1404(2) 0.0412(11) Uani 1 1 d . . .
H16A H 0.0150 0.6499 0.1514 0.049 Uiso 1 1 calc R . .
C17 C 0.3069(4) 0.6610(3) 0.2196(3) 0.0520(13) Uani 1 1 d . . .
C18 C 0.3686(4) 0.5903(3) 0.2047(3) 0.0779(18) Uani 1 1 d . . .
H18A H 0.3746 0.5776 0.2470 0.117 Uiso 1 1 calc R . .
H18B H 0.4481 0.6051 0.1944 0.117 Uiso 1 1 calc R . .
H18C H 0.3214 0.5440 0.1634 0.117 Uiso 1 1 calc R . .
C19 C 0.2940(5) 0.6806(3) 0.1522(3) 0.0655(16) Uani 1 1 d . . .
H19A H 0.2550 0.7246 0.1619 0.098 Uiso 1 1 calc R . .
H19B H 0.2462 0.6341 0.1114 0.098 Uiso 1 1 calc R . .
H19C H 0.3727 0.6956 0.1409 0.098 Uiso 1 1 calc R . .
C21 C 0.2551(4) 0.6093(2) 0.3937(2) 0.0383(10) Uani 1 1 d . . .
C22 C 0.1737(4) 0.5346(2) 0.3626(2) 0.0345(10) Uani 1 1 d . . .
H22A H 0.0913 0.5325 0.3583 0.041 Uiso 1 1 calc R . .
C23 C 0.2109(4) 0.4633(3) 0.3376(2) 0.0410(11) Uani 1 1 d . . .
C24 C 0.3329(5) 0.4670(3) 0.3456(3) 0.0613(14) Uani 1 1 d . . .
H24A H 0.3590 0.4193 0.3293 0.074 Uiso 1 1 calc R . .
C25 C 0.4174(4) 0.5395(3) 0.3770(4) 0.0741(18) Uani 1 1 d . . .
C26 C 0.3788(4) 0.6106(3) 0.4003(3) 0.0676(16) Uani 1 1 d . . .
H26A H 0.4356 0.6598 0.4206 0.081 Uiso 1 1 calc R . .
C27 C 0.2534(4) 0.7427(2) 0.4938(2) 0.0410(11) Uani 1 1 d . . .
C28 C 0.2843(5) 0.7016(3) 0.5447(3) 0.0668(15) Uani 1 1 d . . .
H28A H 0.3502 0.6769 0.5302 0.100 Uiso 1 1 calc R . .
H28B H 0.2149 0.6611 0.5413 0.100 Uiso 1 1 calc R . .
H28C H 0.3071 0.7411 0.5942 0.100 Uiso 1 1 calc R . .
C29 C 0.1490(4) 0.7802(3) 0.5190(2) 0.0491(12) Uani 1 1 d . . .
H29A H 0.1273 0.8069 0.4885 0.074 Uiso 1 1 calc R . .
H29B H 0.1727 0.8187 0.5689 0.074 Uiso 1 1 calc R . .
H29C H 0.0808 0.7389 0.5155 0.074 Uiso 1 1 calc R . .
C31 C -0.0928(3) 0.5923(2) 0.3291(2) 0.0316(10) Uani 1 1 d . . .
C32 C -0.1027(3) 0.5947(3) 0.3978(2) 0.0352(10) Uani 1 1 d . . .
H32A H -0.0806 0.6441 0.4379 0.042 Uiso 1 1 calc R . .
C33 C -0.1448(4) 0.5250(3) 0.4085(2) 0.0406(11) Uani 1 1 d . . .
C34 C -0.1771(4) 0.4522(3) 0.3476(3) 0.0444(12) Uani 1 1 d . . .
H34A H -0.2056 0.4050 0.3541 0.053 Uiso 1 1 calc R . .
C35 C -0.1683(4) 0.4473(2) 0.2773(2) 0.0395(11) Uani 1 1 d . . .
C36 C -0.1257(3) 0.5184(2) 0.2684(2) 0.0351(10) Uani 1 1 d . . .
H36A H -0.1191 0.5167 0.2218 0.042 Uiso 1 1 calc R . .
C37 C -0.1448(3) 0.7104(2) 0.3132(2) 0.0355(10) Uani 1 1 d . . .
C38 C -0.1888(5) 0.7452(3) 0.3868(3) 0.0574(14) Uani 1 1 d . . .
H38A H -0.2202 0.7023 0.4012 0.086 Uiso 1 1 calc R . .
H38B H -0.2513 0.7721 0.3819 0.086 Uiso 1 1 calc R . .
H38C H -0.1224 0.7830 0.4234 0.086 Uiso 1 1 calc R . .
C39 C -0.2505(4) 0.6522(3) 0.2549(3) 0.0547(13) Uani 1 1 d . . .
H39A H -0.2829 0.6087 0.2683 0.082 Uiso 1 1 calc R . .
H39B H -0.2232 0.6311 0.2087 0.082 Uiso 1 1 calc R . .
H39C H -0.3120 0.6800 0.2508 0.082 Uiso 1 1 calc R . .
C41 C 0.1994(3) 0.8753(2) 0.3632(2) 0.0326(10) Uani 1 1 d . . .
C42 C 0.2250(4) 0.9416(2) 0.4376(2) 0.0328(10) Uani 1 1 d . . .
C43 C 0.1400(4) 0.9501(3) 0.4842(2) 0.0414(11) Uani 1 1 d . . .
H43A H 0.0630 0.9160 0.4674 0.050 Uiso 1 1 calc R . .
C44 C 0.1682(4) 1.0084(3) 0.5552(2) 0.0484(12) Uani 1 1 d . . .
H44A H 0.1099 1.0131 0.5854 0.058 Uiso 1 1 calc R . .
C45 C 0.2809(5) 1.0593(3) 0.5814(3) 0.0499(12) Uani 1 1 d . . .
H45A H 0.2999 1.0974 0.6295 0.060 Uiso 1 1 calc R . .
C46 C 0.3651(4) 1.0534(3) 0.5359(2) 0.0465(12) Uani 1 1 d . . .
H46A H 0.4410 1.0888 0.5530 0.056 Uiso 1 1 calc R . .
C47 C 0.3384(4) 0.9954(2) 0.4650(2) 0.0397(11) Uani 1 1 d . . .
H47A H 0.3970 0.9922 0.4350 0.048 Uiso 1 1 calc R . .
C51 C 0.5645(9) 0.4505(6) 0.1171(5) 0.139(3) Uani 1 1 d . . .
C52B C 0.526(2) 0.3748(14) 0.0598(15) 0.181(10) Uani 0.50 1 d P . .
C52A C 0.436(4) 0.400(2) 0.058(2) 0.32(2) Uani 0.50 1 d P . .
C53 C 0.4578(15) 0.3466(9) 0.0029(8) 0.232(6) Uani 1 1 d . . .
C54B C 0.394(2) 0.2431(18) -0.0541(18) 0.185(11) Uani 0.50 1 d P . .
C54A C 0.3768(17) 0.3001(12) -0.0611(16) 0.165(11) Uani 0.50 1 d P . .
C55 C 0.3706(9) 0.2377(9) -0.1164(7) 0.184(5) Uani 1 1 d . . .
C71 C 0.4439(4) 1.1270(3) 0.2209(3) 0.0512(13) Uani 1 1 d . . .
C72 C 0.4777(4) 1.2001(3) 0.2813(3) 0.0641(15) Uani 1 1 d . . .
H72A H 0.4863 1.2004 0.3281 0.077 Uiso 1 1 calc R . .
C73 C 0.4990(5) 1.2728(4) 0.2734(5) 0.092(2) Uani 1 1 d . . .
H73A H 0.5212 1.3211 0.3148 0.110 Uiso 1 1 calc R . .
C74 C 0.4878(6) 1.2739(5) 0.2064(6) 0.109(3) Uani 1 1 d . . .
H74A H 0.4988 1.3228 0.2014 0.130 Uiso 1 1 calc R . .
C75 C 0.4604(6) 1.2035(5) 0.1461(5) 0.092(2) Uani 1 1 d . . .
H75A H 0.4569 1.2048 0.1000 0.110 Uiso 1 1 calc R . .
C76 C 0.4370(4) 1.1282(4) 0.1518(3) 0.0662(15) Uani 1 1 d . . .
H76A H 0.4173 1.0803 0.1100 0.079 Uiso 1 1 calc R . .
C77 C 0.5136(4) 1.0103(3) 0.2278(2) 0.0458(12) Uani 1 1 d . . .
C78 C 0.6210(4) 1.0651(3) 0.2884(3) 0.0709(16) Uani 1 1 d . . .
H78A H 0.5953 1.0793 0.3352 0.106 Uiso 1 1 calc R . .
H78B H 0.6508 1.1131 0.2808 0.106 Uiso 1 1 calc R . .
H78C H 0.6843 1.0370 0.2871 0.106 Uiso 1 1 calc R . .
C79 C 0.5561(5) 0.9884(3) 0.1539(3) 0.0654(15) Uani 1 1 d . . .
H79A H 0.5828 1.0365 0.1457 0.098 Uiso 1 1 calc R . .
H79B H 0.4905 0.9523 0.1158 0.098 Uiso 1 1 calc R . .
H79C H 0.6218 0.9625 0.1537 0.098 Uiso 1 1 calc R . .
C81 C 0.2004(4) 0.9275(3) 0.0889(2) 0.0431(11) Uani 1 1 d . . .
C82 C 0.2448(4) 0.8589(3) 0.0703(2) 0.0515(13) Uani 1 1 d . . .
H82A H 0.2389 0.8298 0.0995 0.062 Uiso 1 1 calc R . .
C83 C 0.2984(4) 0.8330(3) 0.0076(3) 0.0662(16) Uani 1 1 d . . .
H83A H 0.3272 0.7864 -0.0052 0.079 Uiso 1 1 calc R . .
C84 C 0.3084(5) 0.8763(4) -0.0346(3) 0.0795(19) Uani 1 1 d . . .
H84A H 0.3449 0.8592 -0.0759 0.095 Uiso 1 1 calc R . .
C85 C 0.2648(5) 0.9457(4) -0.0171(3) 0.0761(17) Uani 1 1 d . . .
H85A H 0.2724 0.9752 -0.0459 0.091 Uiso 1 1 calc R . .
C86 C 0.2100(4) 0.9699(3) 0.0441(2) 0.0566(14) Uani 1 1 d . . .
H86A H 0.1789 1.0155 0.0557 0.068 Uiso 1 1 calc R . .
C87 C 0.0125(4) 0.9185(3) 0.1401(2) 0.0451(12) Uani 1 1 d . . .
C88 C -0.0553(4) 0.9529(3) 0.0937(3) 0.0584(14) Uani 1 1 d . . .
H88A H -0.0368 1.0106 0.1179 0.088 Uiso 1 1 calc R . .
H88B H -0.1408 0.9319 0.0876 0.088 Uiso 1 1 calc R . .
H88C H -0.0306 0.9375 0.0465 0.088 Uiso 1 1 calc R . .
C89 C -0.0321(4) 0.9404(3) 0.2137(3) 0.0529(13) Uani 1 1 d . . .
H89A H 0.0099 0.9194 0.2432 0.079 Uiso 1 1 calc R . .
H89B H -0.1174 0.9174 0.2055 0.079 Uiso 1 1 calc R . .
H89C H -0.0167 0.9979 0.2385 0.079 Uiso 1 1 calc R . .
C91 C 0.1116(4) 1.1434(2) 0.2512(2) 0.0391(11) Uani 1 1 d . . .
C92 C -0.0084(4) 1.1497(3) 0.2589(3) 0.0536(13) Uani 1 1 d . . .
H92A H -0.0430 1.1385 0.2954 0.064 Uiso 1 1 calc R . .
C93 C -0.0745(5) 1.1723(3) 0.2124(4) 0.0712(17) Uani 1 1 d . . .
H93A H -0.1522 1.1782 0.2194 0.085 Uiso 1 1 calc R . .
C94 C -0.0274(5) 1.1865(3) 0.1555(3) 0.0657(15) Uani 1 1 d . . .
H94A H -0.0740 1.1994 0.1231 0.079 Uiso 1 1 calc R . .
C95 C 0.0881(5) 1.1811(3) 0.1481(3) 0.0555(13) Uani 1 1 d . . .
H95A H 0.1212 1.1911 0.1106 0.067 Uiso 1 1 calc R . .
C96 C 0.1580(4) 1.1609(3) 0.1957(2) 0.0470(12) Uani 1 1 d . . .
H96A H 0.2376 1.1592 0.1901 0.056 Uiso 1 1 calc R . .
C97 C 0.1899(4) 1.1556(3) 0.3771(2) 0.0429(11) Uani 1 1 d . . .
C98 C 0.1798(5) 1.2436(3) 0.4032(3) 0.0620(15) Uani 1 1 d . . .
H98A H 0.2416 1.2733 0.3874 0.093 Uiso 1 1 calc R . .
H98B H 0.1897 1.2672 0.4557 0.093 Uiso 1 1 calc R . .
H98C H 0.1017 1.2454 0.3828 0.093 Uiso 1 1 calc R . .
C99 C 0.0932(5) 1.1058(3) 0.4012(3) 0.0589(14) Uani 1 1 d . . .
H99A H 0.1026 1.0514 0.3847 0.088 Uiso 1 1 calc R . .
H99B H 0.0144 1.1057 0.3802 0.088 Uiso 1 1 calc R . .
H99C H 0.1017 1.1289 0.4536 0.088 Uiso 1 1 calc R . .
C101 C 0.2074(4) 0.8865(3) 0.2963(2) 0.0392(11) Uani 1 1 d . . .
O102 O 0.1856(3) 0.83199(18) 0.23526(16) 0.0488(8) Uani 1 1 d . . .
C110 C 0.3845(4) 0.7343(3) 0.2848(3) 0.0589(14) Uani 1 1 d . . .
H11A H 0.3470 0.7790 0.2948 0.088 Uiso 1 1 calc R . .
H11B H 0.4634 0.7484 0.2735 0.088 Uiso 1 1 calc R . .
H11C H 0.3916 0.7216 0.3270 0.088 Uiso 1 1 calc R . .
C131 C 0.0197(7) 0.3483(3) 0.0838(3) 0.100(2) Uani 1 1 d . . .
H13A H -0.0447 0.3140 0.0441 0.150 Uiso 1 1 calc R . .
H13B H 0.0117 0.3343 0.1250 0.150 Uiso 1 1 calc R . .
H13C H 0.0961 0.3415 0.0687 0.150 Uiso 1 1 calc R . .
C151 C -0.1663(5) 0.5598(4) 0.0434(3) 0.092(2) Uani 1 1 d . . .
H15D H -0.2191 0.5120 0.0065 0.138 Uiso 1 1 calc R . .
H15A H -0.1259 0.5926 0.0207 0.138 Uiso 1 1 calc R . .
H15B H -0.2127 0.5897 0.0769 0.138 Uiso 1 1 calc R . .
C210 C 0.3624(4) 0.8081(3) 0.4983(3) 0.0553(13) Uani 1 1 d . . .
H21A H 0.3411 0.8333 0.4664 0.083 Uiso 1 1 calc R . .
H21B H 0.4288 0.7841 0.4834 0.083 Uiso 1 1 calc R . .
H21C H 0.3855 0.8479 0.5477 0.083 Uiso 1 1 calc R . .
C231 C 0.1198(5) 0.3843(3) 0.3029(3) 0.0633(15) Uani 1 1 d . . .
H23A H 0.0398 0.3937 0.3019 0.095 Uiso 1 1 calc R . .
H23B H 0.1288 0.3526 0.3307 0.095 Uiso 1 1 calc R . .
H23C H 0.1323 0.3560 0.2538 0.095 Uiso 1 1 calc R . .
C251 C 0.5531(5) 0.5429(4) 0.3876(6) 0.150(4) Uani 1 1 d . . .
H25A H 0.5978 0.5982 0.4096 0.224 Uiso 1 1 calc R . .
H25D H 0.5759 0.5165 0.3409 0.224 Uiso 1 1 calc R . .
H25B H 0.5705 0.5163 0.4188 0.224 Uiso 1 1 calc R . .
C310 C -0.0951(4) 0.7785(3) 0.2899(3) 0.0472(12) Uani 1 1 d . . .
H31A H -0.1571 0.8062 0.2862 0.071 Uiso 1 1 calc R . .
H31B H -0.0698 0.7565 0.2432 0.071 Uiso 1 1 calc R . .
H31C H -0.0273 0.8157 0.3257 0.071 Uiso 1 1 calc R . .
C331 C -0.1570(5) 0.5293(3) 0.4844(3) 0.0576(13) Uani 1 1 d . . .
H33A H -0.1300 0.5843 0.5192 0.086 Uiso 1 1 calc R . .
H33B H -0.1085 0.4972 0.4964 0.086 Uiso 1 1 calc R . .
H33C H -0.2401 0.5091 0.4858 0.086 Uiso 1 1 calc R . .
C351 C -0.2011(4) 0.3682(3) 0.2120(3) 0.0540(13) Uani 1 1 d . . .
H35A H -0.1882 0.3772 0.1687 0.081 Uiso 1 1 calc R . .
H35B H -0.2846 0.3429 0.2072 0.081 Uiso 1 1 calc R . .
H35C H -0.1514 0.3338 0.2182 0.081 Uiso 1 1 calc R . .
C710 C 0.4713(4) 0.9352(3) 0.2411(3) 0.0600(14) Uani 1 1 d . . .
H71A H 0.4438 0.9493 0.2874 0.090 Uiso 1 1 calc R . .
H71B H 0.5370 0.9095 0.2415 0.090 Uiso 1 1 calc R . .
H71C H 0.4061 0.8988 0.2027 0.090 Uiso 1 1 calc R . .
C810 C -0.0166(4) 0.8270(3) 0.1009(3) 0.0626(15) Uani 1 1 d . . .
H81A H 0.0252 0.8052 0.1297 0.094 Uiso 1 1 calc R . .
H81B H 0.0090 0.8123 0.0540 0.094 Uiso 1 1 calc R . .
H81C H -0.1022 0.8058 0.0942 0.094 Uiso 1 1 calc R . .
C910 C 0.3135(5) 1.1562(3) 0.4131(2) 0.0550(13) Uani 1 1 d . . .
H91A H 0.3236 1.1020 0.3971 0.083 Uiso 1 1 calc R . .
H91B H 0.3188 1.1789 0.4654 0.083 Uiso 1 1 calc R . .
H91C H 0.3758 1.1880 0.3995 0.083 Uiso 1 1 calc R . .

loop_
_atom_site_aniso_label
_atom_site_aniso_U_11
_atom_site_aniso_U_22
_atom_site_aniso_U_33
_atom_site_aniso_U_23
_atom_site_aniso_U_13
_atom_site_aniso_U_12
Mo1 0.0296(2) 0.0223(2) 0.0320(2) 0.00892(16) 0.00592(15) 0.00333(15)
Ti1 0.0338(4) 0.0249(4) 0.0296(4) 0.0093(3) 0.0095(3) 0.0034(3)
N1 0.0354(19) 0.028(2) 0.037(2) 0.0052(16) 0.0084(16) 0.0089(16)
N2 0.0327(19) 0.0248(19) 0.039(2) 0.0127(16) 0.0036(15) 0.0071(15)
N3 0.0305(18) 0.0239(18) 0.0342(19) 0.0092(15) 0.0083(15) 0.0041(15)
N4 0.0314(18) 0.027(2) 0.0324(19) 0.0143(16) 0.0063(15) 0.0035(15)
N7 0.035(2) 0.040(2) 0.038(2) 0.0164(17) 0.0075(16) 0.0073(17)
N8 0.0338(19) 0.031(2) 0.038(2) 0.0112(16) 0.0075(16) 0.0042(16)
N9 0.0380(19) 0.029(2) 0.037(2) 0.0122(16) 0.0133(16) 0.0051(16)
O10 0.0499(18) 0.0261(17) 0.0391(17) 0.0140(13) 0.0148(14) 0.0075(13)
C11 0.043(3) 0.029(3) 0.028(2) 0.008(2) 0.014(2) 0.005(2)
C12 0.061(3) 0.039(3) 0.038(3) 0.014(2) 0.023(2) 0.012(2)
C13 0.074(4) 0.037(3) 0.041(3) 0.003(2) 0.024(3) -0.003(3)
C14 0.065(4) 0.074(4) 0.029(3) -0.001(3) 0.011(3) -0.021(3)
C15 0.050(3) 0.088(4) 0.029(3) 0.019(3) 0.009(2) 0.004(3)
C16 0.045(3) 0.047(3) 0.033(2) 0.017(2) 0.015(2) 0.009(2)
C17 0.037(3) 0.043(3) 0.061(3) 0.003(2) 0.018(2) 0.008(2)
C18 0.049(3) 0.066(4) 0.099(5) 0.004(3) 0.020(3) 0.025(3)
C19 0.060(3) 0.063(4) 0.057(3) 0.012(3) 0.030(3) -0.006(3)
C21 0.037(3) 0.034(3) 0.044(3) 0.019(2) 0.004(2) 0.005(2)
C22 0.035(2) 0.035(3) 0.034(2) 0.014(2) 0.0063(19) 0.010(2)
C23 0.045(3) 0.036(3) 0.043(3) 0.017(2) 0.008(2) 0.012(2)
C24 0.061(4) 0.045(3) 0.089(4) 0.029(3) 0.024(3) 0.028(3)
C25 0.042(3) 0.057(4) 0.139(6) 0.050(4) 0.020(3) 0.024(3)
C26 0.035(3) 0.046(3) 0.120(5) 0.037(3) -0.001(3) 0.004(2)
C27 0.051(3) 0.027(2) 0.037(3) 0.011(2) -0.006(2) 0.000(2)
C28 0.090(4) 0.052(3) 0.052(3) 0.025(3) -0.009(3) 0.001(3)
C29 0.062(3) 0.036(3) 0.039(3) 0.008(2) 0.007(2) 0.003(2)
C31 0.022(2) 0.030(2) 0.042(3) 0.013(2) 0.0062(18) 0.0061(18)
C32 0.030(2) 0.036(3) 0.037(3) 0.012(2) 0.0110(19) 0.0047(19)
C33 0.038(3) 0.041(3) 0.050(3) 0.023(2) 0.016(2) 0.012(2)
C34 0.035(2) 0.039(3) 0.067(3) 0.030(3) 0.016(2) 0.006(2)
C35 0.030(2) 0.031(3) 0.052(3) 0.013(2) 0.006(2) 0.0036(19)
C36 0.031(2) 0.032(3) 0.042(3) 0.016(2) 0.0067(19) 0.0048(19)
C37 0.031(2) 0.035(2) 0.045(3) 0.020(2) 0.010(2) 0.008(2)
C38 0.071(3) 0.051(3) 0.067(3) 0.027(3) 0.033(3) 0.037(3)
C39 0.038(3) 0.054(3) 0.070(3) 0.025(3) -0.002(2) 0.011(2)
C41 0.032(2) 0.028(2) 0.039(3) 0.015(2) 0.0113(19) 0.0052(19)
C42 0.039(2) 0.021(2) 0.038(2) 0.0136(19) 0.005(2) 0.0052(19)
C43 0.042(3) 0.033(3) 0.049(3) 0.017(2) 0.014(2) 0.004(2)
C44 0.068(3) 0.037(3) 0.041(3) 0.011(2) 0.024(2) 0.016(3)
C45 0.072(4) 0.032(3) 0.038(3) 0.007(2) 0.003(3) 0.011(3)
C46 0.049(3) 0.035(3) 0.048(3) 0.013(2) 0.002(2) 0.002(2)
C47 0.043(3) 0.036(3) 0.042(3) 0.019(2) 0.008(2) 0.007(2)
C51 0.138(7) 0.104(7) 0.137(8) 0.011(6) -0.007(6) 0.030(6)
C52B 0.185(19) 0.122(18) 0.155(19) 0.032(15) -0.112(17) -0.040(15)
C52A 0.33(4) 0.35(4) 0.27(4) 0.02(3) 0.05(3) 0.31(4)
C53 0.246(15) 0.201(15) 0.184(13) -0.009(11) 0.007(13) 0.102(13)
C54B 0.179(19) 0.126(18) 0.22(2) 0.099(17) -0.133(17) -0.015(14)
C54A 0.117(14) 0.078(14) 0.183(19) -0.056(16) -0.024(13) 0.008(11)
C55 0.098(7) 0.179(13) 0.225(13) 0.033(12) 0.066(8) -0.001(7)
C71 0.033(3) 0.067(4) 0.065(3) 0.040(3) 0.014(2) 0.008(2)
C72 0.047(3) 0.052(4) 0.092(4) 0.031(3) 0.014(3) 0.001(3)
C73 0.069(4) 0.062(4) 0.151(7) 0.054(5) 0.033(4) 0.001(3)
C74 0.089(5) 0.113(7) 0.192(9) 0.117(7) 0.072(6) 0.041(5)
C75 0.083(5) 0.113(6) 0.129(6) 0.091(6) 0.052(5) 0.033(5)
C76 0.052(3) 0.092(5) 0.077(4) 0.056(4) 0.021(3) 0.019(3)
C77 0.041(3) 0.047(3) 0.046(3) 0.015(2) 0.013(2) 0.008(2)
C78 0.047(3) 0.078(4) 0.071(4) 0.014(3) -0.005(3) 0.019(3)
C79 0.064(3) 0.071(4) 0.064(3) 0.023(3) 0.030(3) 0.022(3)
C81 0.044(3) 0.046(3) 0.032(3) 0.010(2) 0.003(2) 0.007(2)
C82 0.051(3) 0.047(3) 0.044(3) 0.006(2) 0.000(2) 0.012(2)
C83 0.057(3) 0.070(4) 0.051(3) -0.002(3) 0.001(3) 0.027(3)
C84 0.081(4) 0.115(6) 0.032(3) 0.015(3) 0.013(3) 0.028(4)
C85 0.085(4) 0.100(5) 0.048(3) 0.032(3) 0.017(3) 0.027(4)
C86 0.063(3) 0.069(4) 0.039(3) 0.019(3) 0.012(2) 0.022(3)
C87 0.041(3) 0.031(3) 0.053(3) 0.009(2) 0.003(2) 0.001(2)
C88 0.046(3) 0.052(3) 0.065(3) 0.016(3) -0.008(2) 0.007(2)
C89 0.039(3) 0.041(3) 0.073(3) 0.020(3) 0.017(2) 0.002(2)
C91 0.047(3) 0.022(2) 0.043(3) 0.009(2) 0.008(2) 0.004(2)
C92 0.046(3) 0.042(3) 0.076(4) 0.027(3) 0.015(3) 0.009(2)
C93 0.050(3) 0.049(3) 0.117(5) 0.036(4) 0.006(3) 0.016(3)
C94 0.063(4) 0.041(3) 0.087(4) 0.027(3) -0.016(3) 0.007(3)
C95 0.070(4) 0.038(3) 0.056(3) 0.022(3) -0.001(3) 0.008(3)
C96 0.052(3) 0.039(3) 0.050(3) 0.019(2) 0.010(2) 0.009(2)
C97 0.059(3) 0.031(3) 0.041(3) 0.014(2) 0.020(2) 0.012(2)
C98 0.097(4) 0.032(3) 0.051(3) 0.008(2) 0.022(3) 0.018(3)
C99 0.087(4) 0.051(3) 0.055(3) 0.028(3) 0.041(3) 0.024(3)
C101 0.038(3) 0.034(3) 0.048(3) 0.018(2) 0.012(2) 0.008(2)
O102 0.073(2) 0.0331(18) 0.0318(18) 0.0058(15) 0.0118(16) 0.0077(16)
C110 0.034(3) 0.051(3) 0.071(3) 0.003(3) 0.014(2) 0.004(2)
C131 0.149(6) 0.037(3) 0.088(5) 0.000(3) 0.059(5) -0.001(4)
C151 0.058(4) 0.168(7) 0.054(4) 0.054(4) 0.007(3) 0.016(4)
C210 0.055(3) 0.039(3) 0.057(3) 0.016(2) -0.008(2) -0.009(2)
C231 0.072(4) 0.035(3) 0.070(4) 0.011(3) -0.004(3) 0.012(3)
C251 0.046(4) 0.100(6) 0.328(13) 0.105(7) 0.036(6) 0.031(4)
C310 0.040(3) 0.044(3) 0.067(3) 0.032(3) 0.007(2) 0.013(2)
C331 0.064(3) 0.053(3) 0.064(3) 0.031(3) 0.020(3) 0.013(3)
C351 0.052(3) 0.033(3) 0.067(3) 0.013(2) 0.008(3) 0.002(2)
C710 0.059(3) 0.063(4) 0.072(4) 0.032(3) 0.025(3) 0.031(3)
C810 0.051(3) 0.039(3) 0.075(4) 0.005(3) 0.004(3) -0.001(2)
C910 0.081(4) 0.041(3) 0.034(3) 0.012(2) 0.004(2) 0.004(3)

loop_
_atom_type_symbol
_atom_type_description
_atom_type_scat_dispersion_real
_atom_type_scat_dispersion_imag
_atom_type_scat_source
C C 0.0033 0.0016 'International Tables Vol C Tables 4.2.6.8 and 6.1.1.4'
H H 0.0000 0.0000 'International Tables Vol C Tables 4.2.6.8 and 6.1.1.4'
N N 0.0061 0.0033 'International Tables Vol C Tables 4.2.6.8 and 6.1.1.4'
O O 0.0106 0.0060 'International Tables Vol C Tables 4.2.6.8 and 6.1.1.4'
Ti Ti 0.2776 0.4457 'International Tables Vol C Tables 4.2.6.8 and 6.1.1.4'
Mo Mo -1.6832 0.6857 'International Tables Vol C Tables 4.2.6.8 and 6.1.1.4'

loop_
_geom_angle_atom_site_label_1
_geom_angle_atom_site_label_2
_geom_angle_atom_site_label_3
_geom_angle
_geom_angle_site_symmetry_1
_geom_angle_site_symmetry_3
_geom_angle_publ_flag
N4 Mo1 N3 102.64(13) . . ?
N4 Mo1 N1 109.95(14) . . ?
N3 Mo1 N1 111.06(13) . . ?
N4 Mo1 N2 104.04(14) . . ?
N3 Mo1 N2 114.81(13) . . ?
N1 Mo1 N2 113.43(13) . . ?
O10 Ti1 N8 108.45(14) . . ?
O10 Ti1 N7 111.06(13) . . ?
N8 Ti1 N7 108.65(14) . . ?
O10 Ti1 N9 107.38(13) . . ?
N8 Ti1 N9 110.00(14) . . ?
N7 Ti1 N9 111.25(14) . . ?
C11 N1 C17 114.3(3) . . ?
C11 N1 Mo1 118.1(2) . . ?
C17 N1 Mo1 127.3(3) . . ?
C21 N2 C27 118.4(3) . . ?
C21 N2 Mo1 111.6(2) . . ?
C27 N2 Mo1 129.2(3) . . ?
C31 N3 C37 113.0(3) . . ?
C31 N3 Mo1 112.1(2) . . ?
C37 N3 Mo1 134.1(2) . . ?
C41 N4 Mo1 169.3(3) . . ?
C71 N7 C77 113.4(3) . . ?
C71 N7 Ti1 116.2(3) . . ?
C77 N7 Ti1 130.4(3) . . ?
C81 N8 C87 113.1(3) . . ?
C81 N8 Ti1 119.7(3) . . ?
C87 N8 Ti1 127.0(3) . . ?
C91 N9 C97 117.5(3) . . ?
C91 N9 Ti1 118.9(3) . . ?
C97 N9 Ti1 122.5(3) . . ?
C101 O10 Ti1 136.8(3) . . ?
C16 C11 C12 119.7(4) . . ?
C16 C11 N1 119.3(4) . . ?
C12 C11 N1 121.0(4) . . ?
C11 C12 C13 120.8(5) . . ?
C14 C13 C12 117.9(5) . . ?
C14 C13 C131 122.3(5) . . ?
C12 C13 C131 119.8(6) . . ?
C13 C14 C15 122.7(5) . . ?
C14 C15 C16 118.1(5) . . ?
C14 C15 C151 122.1(5) . . ?
C16 C15 C151 119.8(6) . . ?
C11 C16 C15 120.7(5) . . ?
N1 C17 C18 109.3(4) . . ?
N1 C17 C19 110.4(4) . . ?
C18 C17 C19 110.1(4) . . ?
N1 C17 C110 108.4(3) . . ?
C18 C17 C110 108.5(4) . . ?
C19 C17 C110 110.0(4) . . ?
C22 C21 C26 117.6(4) . . ?
C22 C21 N2 120.5(4) . . ?
C26 C21 N2 121.8(4) . . ?
C23 C22 C21 122.3(4) . . ?
C24 C23 C22 118.4(4) . . ?
C24 C23 C231 121.3(4) . . ?
C22 C23 C231 120.3(4) . . ?
C23 C24 C25 121.7(4) . . ?
C26 C25 C24 119.3(4) . . ?
C26 C25 C251 119.5(5) . . ?
C24 C25 C251 121.3(5) . . ?
C25 C26 C21 120.7(4) . . ?
N2 C27 C29 108.2(3) . . ?
N2 C27 C210 110.0(4) . . ?
C29 C27 C210 109.9(4) . . ?
N2 C27 C28 110.8(3) . . ?
C29 C27 C28 107.1(4) . . ?
C210 C27 C28 110.8(4) . . ?
C32 C31 C36 119.7(4) . . ?
C32 C31 N3 120.5(3) . . ?
C36 C31 N3 119.8(4) . . ?
C31 C32 C33 121.4(4) . . ?
C32 C33 C34 118.0(4) . . ?
C32 C33 C331 120.4(4) . . ?
C34 C33 C331 121.5(4) . . ?
C33 C34 C35 122.2(4) . . ?
C36 C35 C34 118.2(4) . . ?
C36 C35 C351 119.9(4) . . ?
C34 C35 C351 121.9(4) . . ?
C35 C36 C31 120.3(4) . . ?
C39 C37 N3 109.3(3) . . ?
C39 C37 C310 108.0(4) . . ?
N3 C37 C310 109.8(3) . . ?
C39 C37 C38 109.5(4) . . ?
N3 C37 C38 110.6(3) . . ?
C310 C37 C38 109.6(4) . . ?
N4 C41 C101 115.5(4) . . ?
N4 C41 C42 119.5(3) . . ?
C101 C41 C42 124.9(4) . . ?
C43 C42 C47 117.2(4) . . ?
C43 C42 C41 121.7(4) . . ?
C47 C42 C41 121.1(4) . . ?
C44 C43 C42 121.0(4) . . ?
C43 C44 C45 120.8(4) . . ?
C46 C45 C44 119.2(4) . . ?
C45 C46 C47 120.7(4) . . ?
C46 C47 C42 121.1(4) . . ?
C52A C51 C52B 45.3(11) . . ?
C52A C52B C53 63(2) . . ?
C52A C52B C51 80(3) . . ?
C53 C52B C51 135(2) . . ?
C52B C52A C51 55(3) . . ?
C52B C52A C53 58.4(15) . . ?
C51 C52A C53 110(3) . . ?
C52B C53 C54A 169(2) . . ?
C52B C53 C52A 59(2) . . ?
C54A C53 C52A 126(3) . . ?
C52B C53 C54B 128.3(19) . . ?
C54A C53 C54B 40.7(13) . . ?
C52A C53 C54B 138(3) . . ?
C55 C54B C54A 63.0(15) . . ?
C55 C54B C53 107.6(19) . . ?
C54A C54B C53 51(2) . . ?
C54B C54A C55 60.6(15) . . ?
C54B C54A C53 88(3) . . ?
C55 C54A C53 137(2) . . ?
C54B C55 C54A 56.4(15) . . ?
C72 C71 C76 118.2(5) . . ?
C72 C71 N7 120.5(4) . . ?
C76 C71 N7 121.2(5) . . ?
C73 C72 C71 121.3(6) . . ?
C74 C73 C72 120.5(7) . . ?
C73 C74 C75 119.7(7) . . ?
C74 C75 C76 121.5(7) . . ?
C71 C76 C75 118.7(6) . . ?
N7 C77 C78 110.7(4) . . ?
N7 C77 C710 109.0(4) . . ?
C78 C77 C710 107.7(4) . . ?
N7 C77 C79 110.8(4) . . ?
C78 C77 C79 108.8(4) . . ?
C710 C77 C79 109.9(4) . . ?
C82 C81 C86 118.7(4) . . ?
C82 C81 N8 120.3(4) . . ?
C86 C81 N8 121.0(4) . . ?
C81 C82 C83 120.3(5) . . ?
C84 C83 C82 119.8(5) . . ?
C83 C84 C85 121.2(5) . . ?
C84 C85 C86 118.6(6) . . ?
C85 C86 C81 121.5(5) . . ?
N8 C87 C88 110.1(4) . . ?
N8 C87 C810 111.6(4) . . ?
C88 C87 C810 109.1(4) . . ?
N8 C87 C89 108.9(3) . . ?
C88 C87 C89 108.8(4) . . ?
C810 C87 C89 108.4(4) . . ?
C92 C91 C96 117.0(4) . . ?
C92 C91 N9 124.2(4) . . ?
C96 C91 N9 118.8(4) . . ?
C91 C92 C93 120.3(5) . . ?
C94 C93 C92 121.4(5) . . ?
C93 C94 C95 118.5(5) . . ?
C94 C95 C96 121.1(5) . . ?
C95 C96 C91 121.5(5) . . ?
C910 C97 C99 107.9(4) . . ?
C910 C97 N9 107.5(3) . . ?
C99 C97 N9 111.1(4) . . ?
C910 C97 C98 107.3(4) . . ?
C99 C97 C98 111.5(4) . . ?
N9 C97 C98 111.3(4) . . ?
O102 C101 O10 121.1(4) . . ?
O102 C101 C41 124.8(4) . . ?
O10 C101 C41 114.1(4) . . ?

loop_
_geom_bond_atom_site_label_1
_geom_bond_atom_site_label_2
_geom_bond_distance
_geom_bond_site_symmetry_2
_geom_bond_publ_flag
Mo1 N4 1.759(3) . ?
Mo1 N3 1.948(3) . ?
Mo1 N1 1.958(3) . ?
Mo1 N2 1.979(3) . ?
Ti1 O10 1.855(3) . ?
Ti1 N8 1.917(3) . ?
Ti1 N7 1.939(3) . ?
Ti1 N9 1.958(3) . ?
N1 C11 1.444(5) . ?
N1 C17 1.507(5) . ?
N2 C21 1.430(5) . ?
N2 C27 1.504(5) . ?
N3 C31 1.453(5) . ?
N3 C37 1.524(5) . ?
N4 C41 1.350(5) . ?
N7 C71 1.454(6) . ?
N7 C77 1.508(5) . ?
N8 C81 1.439(5) . ?
N8 C87 1.506(5) . ?
N9 C91 1.422(5) . ?
N9 C97 1.519(5) . ?
O10 C101 1.365(5) . ?
C11 C16 1.387(6) . ?
C11 C12 1.380(6) . ?
C12 C13 1.391(7) . ?
C13 C14 1.379(8) . ?
C13 C131 1.505(7) . ?
C14 C15 1.382(8) . ?
C15 C16 1.384(6) . ?
C15 C151 1.508(7) . ?
C17 C18 1.540(7) . ?
C17 C19 1.524(7) . ?
C17 C110 1.530(6) . ?
C21 C22 1.388(6) . ?
C21 C26 1.402(6) . ?
C22 C23 1.379(6) . ?
C23 C24 1.374(6) . ?
C23 C231 1.494(6) . ?
C24 C25 1.377(7) . ?
C25 C26 1.385(7) . ?
C25 C251 1.532(7) . ?
C27 C29 1.516(6) . ?
C27 C210 1.533(6) . ?
C27 C28 1.535(6) . ?
C31 C32 1.373(5) . ?
C31 C36 1.398(5) . ?
C32 C33 1.387(6) . ?
C33 C34 1.389(6) . ?
C33 C331 1.508(6) . ?
C34 C35 1.389(6) . ?
C35 C36 1.393(6) . ?
C35 C351 1.500(6) . ?
C37 C39 1.517(6) . ?
C37 C310 1.529(6) . ?
C37 C38 1.538(6) . ?
C41 C101 1.438(6) . ?
C41 C42 1.487(5) . ?
C42 C43 1.390(6) . ?
C42 C47 1.398(6) . ?
C43 C44 1.385(6) . ?
C44 C45 1.369(6) . ?
C45 C46 1.368(6) . ?
C46 C47 1.382(6) . ?
C51 C52A 1.67(5) . ?
C51 C52B 1.39(3) . ?
C52B C52A 1.20(3) . ?
C52B C53 1.20(2) . ?
C52A C53 1.25(3) . ?
C53 C54A 1.38(3) . ?
C53 C54B 1.78(3) . ?
C54B C55 1.21(2) . ?
C54B C54A 1.16(3) . ?
C54A C55 1.243(18) . ?
C71 C72 1.386(7) . ?
C71 C76 1.387(7) . ?
C72 C73 1.387(8) . ?
C73 C74 1.345(10) . ?
C74 C75 1.357(10) . ?
C75 C76 1.413(8) . ?
C77 C78 1.536(6) . ?
C77 C710 1.507(6) . ?
C77 C79 1.525(6) . ?
C81 C82 1.383(6) . ?
C81 C86 1.393(7) . ?
C82 C83 1.400(7) . ?
C83 C84 1.362(8) . ?
C84 C85 1.391(8) . ?
C85 C86 1.381(7) . ?
C87 C88 1.540(6) . ?
C87 C810 1.523(6) . ?
C87 C89 1.530(6) . ?
C91 C92 1.411(6) . ?
C91 C96 1.388(6) . ?
C92 C93 1.380(7) . ?
C93 C94 1.390(8) . ?
C94 C95 1.356(7) . ?
C95 C96 1.391(6) . ?
C97 C910 1.527(6) . ?
C97 C99 1.529(6) . ?
C97 C98 1.535(6) . ?
C101 O102 1.220(5) . ?
